data_7223735
loop_
_publ_author_name
'Mahmoudi, Ghodrat'
'Casti\~neiras, Alfonso'
'Garczarek, Piotr'
'Bauz\'a, Antonio'
'Rheingold, Arnold L.'
'Kinzhybalo, Vasyl'
'Frontera, Antonio'

_publ_section_title
;
 Synthesis, X-ray characterization, DFT calculations and Hirshfeld surface
 analysis of thiosemicarbazone complexes of Mn+ions (n = 2, 3; M = Ni, Cd,
 Mn, Co and Cu)
;
_journal_issue 6
_journal_name_full CrystEngComm
_journal_page_first 1009
_journal_paper_doi 10.1039/C5CE02371H
_journal_volume 18
_journal_year 2016
_chemical_compound_source 'synthesis as described'
_chemical_formula_moiety 'C26 H20 Br4 Hg2 N6'
_chemical_formula_sum 'C26 H20 Br4 Hg2 N6'
_chemical_formula_weight 1137.3
_chemical_name_systematic
;
 ?
;
_space_group_IT_number 14
_symmetry_cell_setting monoclinic
_symmetry_Int_Tables_number 14
_symmetry_space_group_name_Hall '-P 2ybc'
_symmetry_space_group_name_H-M 'P 1 21/c 1'
_atom_sites_solution_hydrogens geom
_atom_sites_solution_primary direct
_atom_sites_solution_secondary difmap
_audit_update_record
;
2015-03-19 deposited with the CCDC.
2016-01-05 downloaded from the CCDC.
;
_cell_angle_alpha 90
_cell_angle_beta 96.847(5)
_cell_angle_gamma 90
_cell_formula_units_Z 4
_cell_length_a 8.7552(8)
_cell_length_b 14.1329(14)
_cell_length_c 23.646(2)
_cell_measurement_reflns_used 1963
_cell_measurement_temperature 100(2)
_cell_measurement_theta_max 24.56
_cell_measurement_theta_min 2.25
_cell_measurement_wavelength 0.71073
_cell_volume 2905.0(5)
_computing_cell_refinement 'APPEX2 (BRUKER AXS, 2005)'
_computing_data_collection 'APPEX2 (BRUKER AXS, 2005)'
_computing_data_reduction 'APPEX2 (BRUKER AXS, 2005)'
_computing_molecular_graphics 'Ortep-3 for Windows (Farrugia, 1997)'
_computing_publication_material 'WinGX publication routines (Farrugia, 1999)'
_computing_structure_refinement 'SHELXL-97 (Sheldrick, 2008)'
_computing_structure_solution 'DIRDIF2008 (Breurskens et al, 2008)'
_diffrn_ambient_temperature 100(2)
_diffrn_measured_fraction_theta_full 0.992
_diffrn_measured_fraction_theta_max 0.992
_diffrn_measurement_device 'four-circle diffractometer'
_diffrn_measurement_device_type 'BRUKER APPEX-II CCD'
_diffrn_measurement_method 'omega and phi scans'
_diffrn_radiation_monochromator graphite
_diffrn_radiation_probe x-ray
_diffrn_radiation_source 'fine-focus sealed tube'
_diffrn_radiation_type MoK\a
_diffrn_radiation_wavelength 0.7107
_diffrn_reflns_av_R_equivalents 0.1125
_diffrn_reflns_av_unetI/netI 0.0759
_diffrn_reflns_limit_h_max 10
_diffrn_reflns_limit_h_min -10
_diffrn_reflns_limit_k_max 17
_diffrn_reflns_limit_k_min 0
_diffrn_reflns_limit_l_max 29
_diffrn_reflns_limit_l_min 0
_diffrn_reflns_number 45335
_diffrn_reflns_theta_full 26.37
_diffrn_reflns_theta_max 26.37
_diffrn_reflns_theta_min 1.68
_exptl_absorpt_coefficient_mu 16.087
_exptl_absorpt_correction_T_max 0.0675
_exptl_absorpt_correction_T_min 0.0226
_exptl_absorpt_correction_type multi-scan
_exptl_absorpt_process_details 'BRUKER SADABS'
_exptl_crystal_colour colourless
_exptl_crystal_density_diffrn 2.6
_exptl_crystal_density_method 'not measured'
_exptl_crystal_description prism
_exptl_crystal_F_000 2072
_exptl_crystal_size_max 0.42
_exptl_crystal_size_mid 0.37
_exptl_crystal_size_min 0.15
_refine_diff_density_max 1.169
_refine_diff_density_min -2.048
_refine_diff_density_rms 0.267
_refine_ls_extinction_method none
_refine_ls_goodness_of_fit_ref 1.03
_refine_ls_hydrogen_treatment constr
_refine_ls_matrix_type full
_refine_ls_number_parameters 343
_refine_ls_number_reflns 5885
_refine_ls_number_restraints 6
_refine_ls_restrained_S_all 1.03
_refine_ls_R_factor_all 0.0652
_refine_ls_R_factor_gt 0.0395
_refine_ls_shift/su_max 0
_refine_ls_shift/su_mean 0
_refine_ls_structure_factor_coef Fsqd
_refine_ls_weighting_details 'calc w=1/[\s^2^(Fo^2^)+(0.0252P)^2^+3.1678P] where P=(Fo^2^+2Fc^2^)/3'
_refine_ls_weighting_scheme calc
_refine_ls_wR_factor_gt 0.0776
_refine_ls_wR_factor_ref 0.0859
_reflns_number_gt 4451
_reflns_number_total 5885
_reflns_threshold_expression >2\s(I)
_cod_data_source_file c5ce02371h2.cif
_cod_data_source_block 2
_cod_depositor_comments 'Adding full bibliography for 7223734--7223741.cif.'
_cod_original_sg_symbol_H-M P2(1)/c
_cod_database_code 7223735
_audit_block_doi 10.5517/cc143g8z

loop_
_symmetry_equiv_pos_as_xyz
'x, y, z'
'-x, y+1/2, -z+1/2'
'-x, -y, -z'
'x, -y-1/2, z-1/2'

loop_
_atom_site_label
_atom_site_type_symbol
_atom_site_fract_x
_atom_site_fract_y
_atom_site_fract_z
_atom_site_U_iso_or_equiv
_atom_site_adp_type
_atom_site_occupancy
_atom_site_symmetry_multiplicity
_atom_site_calc_flag
_atom_site_refinement_flags
C1 C 0.2615(10) -0.1857(6) 0.1532(4) 0.020(2) Uani 1 1 d .
H1 H 0.2709 -0.2072 0.1916 0.024 Uiso 1 1 calc R
C2 C 0.3892(10) -0.1469(6) 0.1318(4) 0.022(2) Uani 1 1 d .
H2 H 0.485 -0.1437 0.1553 0.026 Uiso 1 1 calc R
C3 C 0.3777(10) -0.1142(7) 0.0786(4) 0.024(2) Uani 1 1 d .
H3 H 0.4644 -0.0874 0.064 0.029 Uiso 1 1 calc R
C4 C 0.2372(10) -0.1200(7) 0.0452(4) 0.023(2) Uani 1 1 d .
H4 H 0.2252 -0.0965 0.0073 0.028 Uiso 1 1 calc R
C5 C 0.1150(10) -0.1604(6) 0.0678(4) 0.017(2) Uani 1 1 d .
C6 C -0.0367(10) -0.1626(6) 0.0346(4) 0.019(2) Uani 1 1 d .
H6 H -0.0491 -0.1376 -0.003 0.022 Uiso 1 1 calc R
C7 C -0.3512(9) -0.2670(6) -0.0002(3) 0.0095(17) Uani 1 1 d U
C8 C -0.5013(10) -0.2618(6) -0.0363(4) 0.0152(19) Uani 1 1 d .
C9 C -0.5460(10) -0.1751(7) -0.0622(4) 0.019(2) Uani 1 1 d .
H9 H -0.4811 -0.1211 -0.0579 0.022 Uiso 1 1 calc R
C10 C -0.6879(10) -0.1719(7) -0.0939(4) 0.019(2) Uani 1 1 d .
H10 H -0.7206 -0.114 -0.1118 0.022 Uiso 1 1 calc R
C11 C -0.7832(9) -0.2474(7) -0.1010(4) 0.021(2) Uani 1 1 d .
H11 H -0.8808 -0.2425 -0.1231 0.025 Uiso 1 1 calc R
C12 C -0.7355(9) -0.3321(7) -0.0752(4) 0.018(2) Uani 1 1 d .
H12 H -0.8007 -0.3859 -0.08 0.022 Uiso 1 1 calc R
C13 C -0.5963(9) -0.3392(6) -0.0431(4) 0.018(2) Uani 1 1 d .
H13 H -0.565 -0.3975 -0.0254 0.021 Uiso 1 1 calc R
C14 C -0.2736(9) -0.3608(6) 0.0083(4) 0.016(2) Uani 1 1 d .
C15 C -0.2205(9) -0.4058(6) -0.0425(3) 0.0119(18) Uani 1 1 d .
C16 C -0.1971(9) -0.3521(6) -0.0885(4) 0.018(2) Uani 1 1 d .
H16 H -0.2207 -0.2865 -0.0883 0.022 Uiso 1 1 calc R
C17 C -0.1402(9) -0.3902(7) -0.1356(4) 0.022(2) Uani 1 1 d .
H17 H -0.1235 -0.3514 -0.167 0.026 Uiso 1 1 calc R
C18 C -0.1080(9) -0.4857(7) -0.1359(4) 0.022(2) Uani 1 1 d .
H18 H -0.069 -0.5129 -0.168 0.026 Uiso 1 1 calc R
C19 C -0.1316(10) -0.5414(7) -0.0906(4) 0.027(2) Uani 1 1 d .
H19 H -0.1101 -0.6072 -0.0916 0.033 Uiso 1 1 calc R
C20 C -0.1872(9) -0.5022(6) -0.0429(4) 0.017(2) Uani 1 1 d .
H20 H -0.2021 -0.5407 -0.0111 0.021 Uiso 1 1 calc R
C21 C -0.3976(9) -0.4026(6) 0.1300(4) 0.0159(19) Uani 1 1 d .
H21 H -0.4498 -0.4578 0.1153 0.019 Uiso 1 1 calc R
C22 C -0.4316(9) -0.3615(6) 0.1839(4) 0.0145(19) Uani 1 1 d .
C23 C -0.5396(9) -0.4042(7) 0.2141(4) 0.020(2) Uani 1 1 d .
H23 H -0.5938 -0.4592 0.2 0.024 Uiso 1 1 calc R
C24 C -0.5656(10) -0.3648(7) 0.2649(4) 0.025(2) Uani 1 1 d .
H24 H -0.6382 -0.3925 0.2867 0.029 Uiso 1 1 calc R
C25 C -0.4861(9) -0.2847(6) 0.2843(4) 0.018(2) Uani 1 1 d .
H25 H -0.5031 -0.2565 0.3195 0.022 Uiso 1 1 calc R
C26 C -0.3817(10) -0.2466(6) 0.2517(4) 0.019(2) Uani 1 1 d .
H26 H -0.328 -0.1909 0.2648 0.022 Uiso 1 1 calc R
Br1 Br 0.03096(9) -0.32353(6) 0.24105(4) 0.0173(2) Uani 1 1 d .
Br2 Br -0.18595(9) -0.05865(6) 0.18278(4) 0.0183(2) Uani 1 1 d .
Br3 Br 0.22865(10) -0.07592(6) 0.28776(4) 0.0207(2) Uani 1 1 d .
Br4 Br 0.15246(10) 0.09448(7) 0.11696(4) 0.0234(2) Uani 1 1 d .
N1 N 0.1260(7) -0.1934(5) 0.1210(3) 0.0143(16) Uani 1 1 d .
N2 N -0.1532(7) -0.1975(5) 0.0551(3) 0.0144(16) Uani 1 1 d .
N3 N -0.2934(7) -0.1902(5) 0.0221(3) 0.0135(16) Uani 1 1 d .
N4 N -0.2574(8) -0.4089(5) 0.0553(3) 0.0149(16) Uani 1 1 d .
N5 N -0.2964(8) -0.3630(5) 0.1028(3) 0.0161(16) Uani 1 1 d .
N6 N -0.3528(7) -0.2841(5) 0.2029(3) 0.0150(16) Uani 1 1 d .
Hg1 Hg -0.12953(3) -0.23674(2) 0.155773(14) 0.01379(10) Uani 1 1 d .
Hg2 Hg 0.11251(4) 0.02385(2) 0.209270(15) 0.01801(10) Uani 1 1 d .

loop_
_atom_site_aniso_label
_atom_site_aniso_U_11
_atom_site_aniso_U_22
_atom_site_aniso_U_33
_atom_site_aniso_U_23
_atom_site_aniso_U_13
_atom_site_aniso_U_12
C1 0.028(5) 0.013(5) 0.019(5) 0.000(4) 0.000(4) 0.006(4)
C2 0.017(4) 0.018(5) 0.029(6) -0.004(5) 0.004(4) 0.006(4)
C3 0.021(5) 0.022(6) 0.032(6) -0.004(5) 0.009(4) 0.002(4)
C4 0.026(5) 0.026(6) 0.018(5) 0.002(5) 0.009(4) -0.001(4)
C5 0.025(5) 0.013(5) 0.015(5) -0.008(4) 0.005(4) -0.001(4)
C6 0.032(5) 0.013(5) 0.011(5) 0.003(4) 0.004(4) 0.001(4)
C7 0.016(4) 0.009(4) 0.005(4) -0.001(3) 0.005(3) 0.003(3)
C8 0.028(5) 0.010(5) 0.010(5) -0.001(4) 0.011(4) 0.002(4)
C9 0.029(5) 0.017(5) 0.012(5) 0.003(4) 0.009(4) 0.011(4)
C10 0.026(5) 0.021(5) 0.010(5) 0.002(4) 0.009(4) 0.013(4)
C11 0.013(4) 0.031(6) 0.018(5) 0.000(5) -0.006(4) 0.004(4)
C12 0.021(4) 0.026(6) 0.009(5) -0.003(4) 0.005(4) -0.003(4)
C13 0.018(4) 0.010(5) 0.025(5) 0.003(4) 0.003(4) 0.003(4)
C14 0.013(4) 0.010(5) 0.024(5) 0.006(4) 0.002(4) 0.001(4)
C15 0.016(4) 0.011(5) 0.011(5) -0.005(4) 0.007(3) 0.001(3)
C16 0.015(4) 0.013(5) 0.028(6) 0.001(4) 0.007(4) 0.005(4)
C17 0.022(4) 0.025(6) 0.018(5) 0.007(4) 0.006(4) 0.004(4)
C18 0.020(4) 0.028(6) 0.018(5) -0.007(5) 0.009(4) 0.003(4)
C19 0.028(5) 0.018(6) 0.035(6) -0.011(5) 0.004(5) 0.002(4)
C20 0.023(4) 0.011(5) 0.020(5) -0.004(4) 0.007(4) 0.002(4)
C21 0.020(4) 0.015(5) 0.012(5) 0.000(4) 0.001(4) -0.001(4)
C22 0.016(4) 0.015(5) 0.012(5) 0.003(4) -0.003(3) -0.002(4)
C23 0.019(4) 0.014(5) 0.026(6) -0.004(4) 0.001(4) -0.001(4)
C24 0.017(4) 0.029(6) 0.029(6) 0.009(5) 0.009(4) 0.004(4)
C25 0.024(4) 0.017(5) 0.012(5) 0.000(4) -0.003(4) 0.003(4)
C26 0.025(5) 0.012(5) 0.019(5) 0.001(4) 0.002(4) -0.007(4)
Br1 0.0198(4) 0.0115(5) 0.0201(5) 0.0056(4) 0.0006(4) -0.0012(3)
Br2 0.0171(4) 0.0084(5) 0.0293(5) -0.0008(4) 0.0033(4) 0.0005(3)
Br3 0.0284(5) 0.0142(5) 0.0188(5) 0.0032(4) -0.0002(4) 0.0014(4)
Br4 0.0350(5) 0.0183(5) 0.0185(5) 0.0058(4) 0.0097(4) 0.0025(4)
N1 0.020(4) 0.007(4) 0.016(4) 0.000(3) 0.002(3) 0.001(3)
N2 0.023(4) 0.014(4) 0.008(4) -0.003(3) 0.006(3) -0.011(3)
N3 0.015(3) 0.014(4) 0.012(4) 0.004(3) 0.003(3) 0.004(3)
N4 0.024(4) 0.008(4) 0.012(4) -0.004(3) 0.004(3) -0.002(3)
N5 0.031(4) 0.007(4) 0.011(4) 0.003(3) 0.002(3) -0.001(3)
N6 0.012(3) 0.017(4) 0.017(4) 0.008(3) 0.006(3) 0.000(3)
Hg1 0.01723(16) 0.01018(19) 0.01420(19) 0.00127(15) 0.00286(13) -0.00039(13)
Hg2 0.02565(18) 0.0126(2) 0.0160(2) 0.00240(15) 0.00332(14) -0.00133(15)

loop_
_atom_type_symbol
_atom_type_description
_atom_type_scat_dispersion_real
_atom_type_scat_dispersion_imag
_atom_type_scat_source
C C 0.0033 0.0016 'International Tables Vol C Tables 4.2.6.8 and 6.1.1.4'
H H 0 0 'International Tables Vol C Tables 4.2.6.8 and 6.1.1.4'
Br Br -0.2901 2.4595 'International Tables Vol C Tables 4.2.6.8 and 6.1.1.4'
Hg Hg -2.3894 9.2266 'International Tables Vol C Tables 4.2.6.8 and 6.1.1.4'
N N 0.0061 0.0033 'International Tables Vol C Tables 4.2.6.8 and 6.1.1.4'

loop_
_citation_id
_citation_doi
_citation_year
1 10.1039/C5CE00382B 2015

loop_
_geom_angle_atom_site_label_1
_geom_angle_atom_site_label_2
_geom_angle_atom_site_label_3
_geom_angle
_geom_angle_site_symmetry_1
_geom_angle_site_symmetry_3
N1 C1 C2 121.4(9) . .
N1 C1 H1 119.3 . .
C2 C1 H1 119.3 . .
C3 C2 C1 120.3(9) . .
C3 C2 H2 119.8 . .
C1 C2 H2 119.8 . .
C2 C3 C4 118.8(9) . .
C2 C3 H3 120.6 . .
C4 C3 H3 120.6 . .
C5 C4 C3 118.9(9) . .
C5 C4 H4 120.6 . .
C3 C4 H4 120.6 . .
N1 C5 C4 122.6(8) . .
N1 C5 C6 117.3(7) . .
C4 C5 C6 120.0(8) . .
N2 C6 C5 121.2(8) . .
N2 C6 H6 119.4 . .
C5 C6 H6 119.4 . .
N3 C7 C8 118.3(7) . .
N3 C7 C14 123.0(7) . .
C8 C7 C14 118.7(7) . .
C13 C8 C9 120.7(8) . .
C13 C8 C7 120.8(8) . .
C9 C8 C7 118.5(8) . .
C10 C9 C8 117.0(9) . .
C10 C9 H9 121.5 . .
C8 C9 H9 121.5 . .
C11 C10 C9 123.1(9) . .
C11 C10 H10 118.5 . .
C9 C10 H10 118.5 . .
C10 C11 C12 118.6(8) . .
C10 C11 H11 120.7 . .
C12 C11 H11 120.7 . .
C13 C12 C11 120.9(8) . .
C13 C12 H12 119.6 . .
C11 C12 H12 119.6 . .
C12 C13 C8 119.8(8) . .
C12 C13 H13 120.1 . .
C8 C13 H13 120.1 . .
N4 C14 C15 117.2(8) . .
N4 C14 C7 125.7(8) . .
C15 C14 C7 117.0(7) . .
C16 C15 C20 119.2(8) . .
C16 C15 C14 120.0(8) . .
C20 C15 C14 120.7(8) . .
C15 C16 C17 121.9(8) . .
C15 C16 H16 119 . .
C17 C16 H16 119 . .
C18 C17 C16 118.7(9) . .
C18 C17 H17 120.7 . .
C16 C17 H17 120.7 . .
C19 C18 C17 120.7(9) . .
C19 C18 H18 119.7 . .
C17 C18 H18 119.7 . .
C18 C19 C20 120.4(9) . .
C18 C19 H19 119.8 . .
C20 C19 H19 119.8 . .
C15 C20 C19 119.1(9) . .
C15 C20 H20 120.4 . .
C19 C20 H20 120.4 . .
N5 C21 C22 119.2(8) . .
N5 C21 H21 120.4 . .
C22 C21 H21 120.4 . .
N6 C22 C23 122.4(8) . .
N6 C22 C21 117.7(7) . .
C23 C22 C21 119.9(8) . .
C24 C23 C22 118.0(9) . .
C24 C23 H23 121 . .
C22 C23 H23 121 . .
C23 C24 C25 119.8(8) . .
C23 C24 H24 120.1 . .
C25 C24 H24 120.1 . .
C26 C25 C24 118.5(9) . .
C26 C25 H25 120.7 . .
C24 C25 H25 120.7 . .
N6 C26 C25 122.9(8) . .
N6 C26 H26 118.6 . .
C25 C26 H26 118.6 . .
Hg1 Br1 Hg2 116.98(3) . 2_545
Hg1 Br2 Hg2 104.32(3) . .
C5 N1 C1 118.0(7) . .
C5 N1 Hg1 114.9(5) . .
C1 N1 Hg1 126.1(6) . .
C6 N2 N3 116.9(7) . .
C6 N2 Hg1 118.8(6) . .
N3 N2 Hg1 122.6(5) . .
C7 N3 N2 116.7(7) . .
C14 N4 N5 116.2(7) . .
C21 N5 N4 117.2(7) . .
C21 N5 Hg1 116.8(6) . .
N4 N5 Hg1 123.3(5) . .
C26 N6 C22 118.3(7) . .
C26 N6 Hg1 122.2(6) . .
C22 N6 Hg1 118.4(5) . .
N2 Hg1 N6 121.8(2) . .
N2 Hg1 N5 72.6(2) . .
N6 Hg1 N5 65.8(2) . .
N2 Hg1 N1 66.7(2) . .
N6 Hg1 N1 171.4(2) . .
N5 Hg1 N1 119.0(2) . .
N2 Hg1 Br1 146.73(16) . .
N6 Hg1 Br1 84.62(16) . .
N5 Hg1 Br1 105.94(16) . .
N1 Hg1 Br1 87.14(16) . .
N2 Hg1 Br2 91.31(17) . .
N6 Hg1 Br2 88.17(17) . .
N5 Hg1 Br2 132.17(16) . .
N1 Hg1 Br2 92.61(15) . .
Br1 Hg1 Br2 110.87(3) . .
Br3 Hg2 Br4 144.46(3) . .
Br3 Hg2 Br1 106.82(3) . 2
Br4 Hg2 Br1 100.16(3) . 2
Br3 Hg2 Br2 102.52(3) . .
Br4 Hg2 Br2 101.17(3) . .
Br1 Hg2 Br2 87.84(3) 2 .

loop_
_geom_bond_atom_site_label_1
_geom_bond_atom_site_label_2
_geom_bond_distance
_geom_bond_site_symmetry_2
C1 N1 1.336(10) .
C1 C2 1.394(12) .
C1 H1 0.95 .
C2 C3 1.333(13) .
C2 H2 0.95 .
C3 C4 1.383(12) .
C3 H3 0.95 .
C4 C5 1.375(12) .
C4 H4 0.95 .
C5 N1 1.334(11) .
C5 C6 1.461(12) .
C6 N2 1.280(10) .
C6 H6 0.95 .
C7 N3 1.284(10) .
C7 C8 1.481(11) .
C7 C14 1.493(11) .
C8 C13 1.372(12) .
C8 C9 1.404(12) .
C9 C10 1.373(12) .
C9 H9 0.95 .
C10 C11 1.353(12) .
C10 H10 0.95 .
C11 C12 1.384(12) .
C11 H11 0.95 .
C12 C13 1.361(11) .
C12 H12 0.95 .
C13 H13 0.95 .
C14 N4 1.296(11) .
C14 C15 1.484(12) .
C15 C16 1.362(12) .
C15 C20 1.393(12) .
C16 C17 1.380(12) .
C16 H16 0.95 .
C17 C18 1.378(13) .
C17 H17 0.95 .
C18 C19 1.364(13) .
C18 H18 0.95 .
C19 C20 1.396(12) .
C19 H19 0.95 .
C20 H20 0.95 .
C21 N5 1.283(10) .
C21 C22 1.463(12) .
C21 H21 0.95 .
C22 N6 1.342(11) .
C22 C23 1.390(12) .
C23 C24 1.366(12) .
C23 H23 0.95 .
C24 C25 1.378(13) .
C24 H24 0.95 .
C25 C26 1.374(12) .
C25 H25 0.95 .
C26 N6 1.321(11) .
C26 H26 0.95 .
Br1 Hg1 2.6209(9) .
Br1 Hg2 2.8218(9) 2_545
Br2 Hg1 2.6576(10) .
Br2 Hg2 2.8618(9) .
Br3 Hg2 2.4529(10) .
Br4 Hg2 2.4627(10) .
N1 Hg1 2.549(6) .
N2 N3 1.378(9) .
N2 Hg1 2.428(7) .
N4 N5 1.375(9) .
N5 Hg1 2.539(7) .
N6 Hg1 2.456(6) .
Hg2 Br1 2.8218(9) 2

loop_
_geom_torsion_atom_site_label_1
_geom_torsion_atom_site_label_2
_geom_torsion_atom_site_label_3
_geom_torsion_atom_site_label_4
_geom_torsion
_geom_torsion_site_symmetry_1
_geom_torsion_site_symmetry_4
N1 C1 C2 C3 1.7(14) . .
C1 C2 C3 C4 -0.3(14) . .
C2 C3 C4 C5 -0.9(14) . .
C3 C4 C5 N1 0.7(14) . .
C3 C4 C5 C6 176.6(8) . .
N1 C5 C6 N2 -2.1(13) . .
C4 C5 C6 N2 -178.2(8) . .
N3 C7 C8 C13 -154.6(8) . .
C14 C7 C8 C13 25.9(11) . .
N3 C7 C8 C9 23.7(11) . .
C14 C7 C8 C9 -155.9(8) . .
C13 C8 C9 C10 0.2(12) . .
C7 C8 C9 C10 -178.0(7) . .
C8 C9 C10 C11 -0.1(12) . .
C9 C10 C11 C12 -0.3(13) . .
C10 C11 C12 C13 0.6(13) . .
C11 C12 C13 C8 -0.4(13) . .
C9 C8 C13 C12 0.0(13) . .
C7 C8 C13 C12 178.2(7) . .
N3 C7 C14 N4 70.8(11) . .
C8 C7 C14 N4 -109.7(10) . .
N3 C7 C14 C15 -113.8(9) . .
C8 C7 C14 C15 65.7(10) . .
N4 C14 C15 C16 -163.2(8) . .
C7 C14 C15 C16 21.0(11) . .
N4 C14 C15 C20 13.9(11) . .
C7 C14 C15 C20 -161.9(7) . .
C20 C15 C16 C17 -0.5(12) . .
C14 C15 C16 C17 176.6(8) . .
C15 C16 C17 C18 0.8(13) . .
C16 C17 C18 C19 -0.1(13) . .
C17 C18 C19 C20 -0.7(14) . .
C16 C15 C20 C19 -0.4(12) . .
C14 C15 C20 C19 -177.5(8) . .
C18 C19 C20 C15 1.0(13) . .
N5 C21 C22 N6 -0.8(12) . .
N5 C21 C22 C23 -179.3(8) . .
N6 C22 C23 C24 0.2(13) . .
C21 C22 C23 C24 178.6(8) . .
C22 C23 C24 C25 0.4(13) . .
C23 C24 C25 C26 -0.1(13) . .
C24 C25 C26 N6 -0.9(13) . .
C4 C5 N1 C1 0.6(13) . .
C6 C5 N1 C1 -175.3(8) . .
C4 C5 N1 Hg1 169.6(7) . .
C6 C5 N1 Hg1 -6.3(10) . .
C2 C1 N1 C5 -1.8(13) . .
C2 C1 N1 Hg1 -169.4(6) . .
C5 C6 N2 N3 175.4(7) . .
C5 C6 N2 Hg1 10.1(11) . .
C8 C7 N3 N2 -179.5(6) . .
C14 C7 N3 N2 0.0(11) . .
C6 N2 N3 C7 109.0(9) . .
Hg1 N2 N3 C7 -86.2(8) . .
C15 C14 N4 N5 175.2(7) . .
C7 C14 N4 N5 -9.5(12) . .
C22 C21 N5 N4 173.9(7) . .
C22 C21 N5 Hg1 11.8(10) . .
C14 N4 N5 C21 123.8(8) . .
C14 N4 N5 Hg1 -75.3(8) . .
C25 C26 N6 C22 1.5(13) . .
C25 C26 N6 Hg1 -166.4(6) . .
C23 C22 N6 C26 -1.2(12) . .
C21 C22 N6 C26 -179.6(7) . .
C23 C22 N6 Hg1 167.3(6) . .
C21 C22 N6 Hg1 -11.2(10) . .
C6 N2 Hg1 N6 171.7(6) . .
N3 N2 Hg1 N6 7.3(7) . .
C6 N2 Hg1 N5 -142.8(7) . .
N3 N2 Hg1 N5 52.8(6) . .
C6 N2 Hg1 N1 -9.2(6) . .
N3 N2 Hg1 N1 -173.7(7) . .
C6 N2 Hg1 Br1 -50.1(8) . .
N3 N2 Hg1 Br1 145.4(5) . .
C6 N2 Hg1 Br2 83.1(6) . .
N3 N2 Hg1 Br2 -81.4(6) . .
C26 N6 Hg1 N2 -132.0(6) . .
C22 N6 Hg1 N2 60.1(7) . .
C26 N6 Hg1 N5 179.8(7) . .
C22 N6 Hg1 N5 11.8(6) . .
C26 N6 Hg1 Br1 69.6(6) . .
C22 N6 Hg1 Br1 -98.3(6) . .
C26 N6 Hg1 Br2 -41.6(6) . .
C22 N6 Hg1 Br2 150.5(6) . .
C21 N5 Hg1 N2 -150.6(7) . .
N4 N5 Hg1 N2 48.5(6) . .
C21 N5 Hg1 N6 -12.2(6) . .
N4 N5 Hg1 N6 -173.1(6) . .
C21 N5 Hg1 N1 159.9(6) . .
N4 N5 Hg1 N1 -1.1(7) . .
C21 N5 Hg1 Br1 64.2(6) . .
N4 N5 Hg1 Br1 -96.7(6) . .
C21 N5 Hg1 Br2 -75.2(6) . .
N4 N5 Hg1 Br2 123.9(5) . .
C5 N1 Hg1 N2 7.8(6) . .
C1 N1 Hg1 N2 175.8(7) . .
C5 N1 Hg1 N5 60.1(6) . .
C1 N1 Hg1 N5 -132.0(7) . .
C5 N1 Hg1 Br1 166.7(6) . .
C1 N1 Hg1 Br1 -25.3(7) . .
C5 N1 Hg1 Br2 -82.5(6) . .
C1 N1 Hg1 Br2 85.5(7) . .
Hg2 Br1 Hg1 N2 -115.8(3) 2_545 .
Hg2 Br1 Hg1 N6 29.46(18) 2_545 .
Hg2 Br1 Hg1 N5 -33.46(17) 2_545 .
Hg2 Br1 Hg1 N1 -152.86(16) 2_545 .
Hg2 Br1 Hg1 Br2 115.43(4) 2_545 .
Hg2 Br2 Hg1 N2 -95.02(15) . .
Hg2 Br2 Hg1 N6 143.17(16) . .
Hg2 Br2 Hg1 N5 -162.5(2) . .
Hg2 Br2 Hg1 N1 -28.30(16) . .
Hg2 Br2 Hg1 Br1 59.63(4) . .
Hg1 Br2 Hg2 Br3 -58.92(4) . .
Hg1 Br2 Hg2 Br4 94.40(4) . .
Hg1 Br2 Hg2 Br1 -165.67(3) . 2
